data_7252101
loop_
_publ_author_name
'Gong, Peng-Peng'
'Gu, Qian Jun'
'Li, Ya-Juan'
'Guo, Yi'
'Zhu, Wan-Yu'
'Huang, Bo'

_publ_section_title
;
 Non-linear optical-dielectric duple switch and narrow band gap in a
 one-dimensional hybrid compound: [(CH3)2S(CH2)3NH3][SbBr5]
;
_journal_name_full CrystEngComm
_journal_paper_doi 10.1039/D6CE00306K
_journal_year 2026
_chemical_formula_moiety 'Br10 Sb2, 2(C5 H15 N S)'
_chemical_formula_sum 'C10 H30 Br10 N2 S2 Sb2'
_chemical_formula_weight 1285.08
_space_group_crystal_system orthorhombic
_space_group_IT_number 62
_space_group_name_Hall '-P 2n 2ac'
_space_group_name_H-M_alt 'P c m n'
_atom_sites_solution_hydrogens geom
_audit_block_doi 10.5517/ccdc.csd.cc2qsrgr
_audit_creation_date 2025-09-12
_audit_creation_method
;
Olex2 1.2
(compiled 2018.05.29 svn.r3508 for OlexSys, GUI svn.r5506)
;
_audit_update_record
;
2026-04-14 deposited with the CCDC.	2026-06-08 downloaded from the CCDC.
;
_cell_angle_alpha 90
_cell_angle_beta 90
_cell_angle_gamma 90
_cell_formula_units_Z 2
_cell_length_a 12.7383(6)
_cell_length_b 8.1702(4)
_cell_length_c 15.2713(8)
_cell_measurement_reflns_used 13514
_cell_measurement_temperature 303(2)
_cell_measurement_theta_max 30.0100
_cell_measurement_theta_min 2.0570
_cell_volume 1589.35(14)
_computing_molecular_graphics 'Olex2 (Dolomanov et al., 2009)'
_computing_publication_material 'Olex2 (Dolomanov et al., 2009)'
_computing_structure_refinement 'ShelXL (Sheldrick, 2015)'
_diffrn_ambient_temperature 303.15
_diffrn_measured_fraction_theta_full 1.000
_diffrn_measured_fraction_theta_max 0.923
_diffrn_measurement_device_type 'XtaLAB Synergy R, HyPix'
_diffrn_measurement_method '\w scans'
_diffrn_radiation_type MoK\a
_diffrn_radiation_wavelength 0.71073
_diffrn_reflns_av_R_equivalents 0.0850
_diffrn_reflns_av_unetI/netI 0.0524
_diffrn_reflns_Laue_measured_fraction_full 1.000
_diffrn_reflns_Laue_measured_fraction_max 0.923
_diffrn_reflns_limit_h_max 16
_diffrn_reflns_limit_h_min -17
_diffrn_reflns_limit_k_max 11
_diffrn_reflns_limit_k_min -10
_diffrn_reflns_limit_l_max 19
_diffrn_reflns_limit_l_min -21
_diffrn_reflns_number 34614
_diffrn_reflns_point_group_measured_fraction_full 1.000
_diffrn_reflns_point_group_measured_fraction_max 0.923
_diffrn_reflns_theta_full 25.242
_diffrn_reflns_theta_max 30.116
_diffrn_reflns_theta_min 2.082
_exptl_absorpt_coefficient_mu 14.405
_exptl_absorpt_correction_T_max 1.00000
_exptl_absorpt_correction_T_min 0.31158
_exptl_absorpt_correction_type multi-scan
_exptl_crystal_density_diffrn 2.685
_exptl_crystal_description needle-like
_exptl_crystal_F_000 1176
_exptl_crystal_size_max 0.3
_exptl_crystal_size_mid 0.3
_exptl_crystal_size_min 0.1
_refine_diff_density_max 0.732
_refine_diff_density_min -0.734
_refine_diff_density_rms 0.129
_refine_ls_extinction_method none
_refine_ls_goodness_of_fit_ref 1.037
_refine_ls_hydrogen_treatment constr
_refine_ls_matrix_type full
_refine_ls_number_parameters 100
_refine_ls_number_reflns 2304
_refine_ls_number_restraints 45
_refine_ls_restrained_S_all 1.116
_refine_ls_R_factor_all 0.0967
_refine_ls_R_factor_gt 0.0442
_refine_ls_shift/su_max 0.000
_refine_ls_shift/su_mean 0.000
_refine_ls_structure_factor_coef Fsqd
_refine_ls_weighting_details 'w=1/[\s^2^(Fo^2^)+(0.0394P)^2^+3.3460P] where P=(Fo^2^+2Fc^2^)/3'
_refine_ls_weighting_scheme calc
_refine_ls_wR_factor_gt 0.0909
_refine_ls_wR_factor_ref 0.1052
_reflns_Friedel_coverage 0.000
_reflns_number_gt 1404
_reflns_number_total 2304
_reflns_threshold_expression 'I > 2\s(I)'
_cod_data_source_file d6ce00306k2.cif
_cod_data_source_block new
_cod_database_code 7252101
_shelx_shelxl_version_number 2019/3
_shelx_space_group_comment
;
The symmetry employed for this shelxl refinement is uniquely defined
by the following loop, which should always be used as a source of
symmetry information in preference to the above space-group names.
They are only intended as comments.
;
_olex2_refinement_description
;
1. Fixed Uiso
 At 1.2 times of:
  All C(H,H) groups, All N(H,H,H) groups
 At 1.5 times of:
  All C(H,H,H) groups
2. Restrained distances
 S1-C5 = S1-C4 = S1-C3
 1.78 with sigma of 0.02
 C1-N1
 1.48 with sigma of 0.02
 C2-C3 = C2-C1
 1.5 with sigma of 0.02
 C3-C4 = C4-C5 = C3-C5
 2.78 with sigma of 0.02
3. Uiso/Uaniso restraints and constraints
S1 \\sim N1 \\sim C1 \\sim C2 \\sim C3 \\sim C4 \\sim C5: within 2A with sigma
of 0.02 and sigma for terminal atoms of 0.02
4. Others
 Fixed Sof: S1(0.5) N1(0.5) H1A(0.5) H1B(0.5) H1C(0.5) C1(0.5) H1D(0.5)
 H1E(0.5) C2(0.5) H2A(0.5) H2B(0.5) C3(0.5) H3A(0.5) H3B(0.5) C4(0.5) H4A(0.5)
 H4B(0.5) H4C(0.5) C5(0.5) H5A(0.5) H5B(0.5) H5C(0.5)
5.a Secondary CH2 refined with riding coordinates:
 C1(H1D,H1E), C2(H2A,H2B), C3(H3A,H3B)
5.b Idealised Me refined as rotating group:
 N1(H1A,H1B,H1C), C4(H4A,H4B,H4C), C5(H5A,H5B,H5C)
;
_olex2_submission_special_instructions 'No special instructions were received'

loop_
_space_group_symop_operation_xyz
'x, y, z'
'-x+1/2, -y+1/2, z+1/2'
'x+1/2, -y, -z+1/2'
'-x, y+1/2, -z'
'-x, -y, -z'
'x-1/2, y-1/2, -z-1/2'
'-x-1/2, y, z-1/2'
'x, -y-1/2, z'

loop_
_atom_site_label
_atom_site_type_symbol
_atom_site_fract_x
_atom_site_fract_y
_atom_site_fract_z
_atom_site_U_iso_or_equiv
_atom_site_adp_type
_atom_site_occupancy
_atom_site_site_symmetry_order
_atom_site_calc_flag
_atom_site_refinement_flags_posn
_atom_site_refinement_flags_adp
_atom_site_refinement_flags_occupancy
_atom_site_disorder_assembly
_atom_site_disorder_group
Sb1 Sb -0.62682(4) 0.750000 0.60132(3) 0.04436(18) Uani 1 2 d S T P . .
Br1 Br -0.500000 0.500000 0.500000 0.0830(4) Uani 1 2 d S T P . .
Br2 Br -0.78082(8) 0.750000 0.46444(7) 0.0753(3) Uani 1 2 d S T P . .
Br3 Br -0.73311(6) 0.98450(9) 0.68187(6) 0.0806(3) Uani 1 1 d . . . . .
Br4 Br -0.47609(9) 0.750000 0.72820(7) 0.0783(3) Uani 1 2 d S T P . .
S1 S -0.3684(4) 0.8199(5) 0.0415(3) 0.0983(14) Uani 0.5 1 d D U . A -1
N1 N -0.5882(11) 0.6895(16) 0.3183(8) 0.105(5) Uani 0.5 1 d D U . A -1
H1A H -0.633274 0.645922 0.280344 0.126 Uiso 0.5 1 calc GR . . A -1
H1B H -0.622881 0.752381 0.356094 0.126 Uiso 0.5 1 calc GR . . A -1
H1C H -0.555357 0.609971 0.347151 0.126 Uiso 0.5 1 calc GR . . A -1
C1 C -0.5140(12) 0.785(2) 0.2727(8) 0.083(5) Uani 0.5 1 d D U . A -1
H1D H -0.449640 0.791449 0.306586 0.100 Uiso 0.5 1 calc R . . A -1
H1E H -0.540873 0.895346 0.265491 0.100 Uiso 0.5 1 calc R . . A -1
C2 C -0.4907(11) 0.712(2) 0.1840(8) 0.083(5) Uani 0.5 1 d D U . A -1
H2A H -0.468846 0.599139 0.190474 0.100 Uiso 0.5 1 calc R . . A -1
H2B H -0.553206 0.714950 0.147832 0.100 Uiso 0.5 1 calc R . . A -1
C3 C -0.4075(13) 0.807(2) 0.1431(8) 0.126(6) Uani 0.5 1 d D U . A -1
H3A H -0.344787 0.776678 0.175326 0.151 Uiso 0.5 1 calc R . . A -1
H3B H -0.422411 0.919055 0.159794 0.151 Uiso 0.5 1 calc R . . A -1
C4 C -0.4310(12) 0.822(2) -0.0388(9) 0.109(6) Uani 0.5 1 d D U . A -1
H4A H -0.501417 0.788331 -0.025920 0.164 Uiso 0.5 1 calc GR . . A -1
H4B H -0.400595 0.749168 -0.080932 0.164 Uiso 0.5 1 calc GR . . A -1
H4C H -0.431973 0.931405 -0.062300 0.164 Uiso 0.5 1 calc GR . . A -1
C5 C -0.2340(9) 0.775(5) 0.0381(11) 0.125(7) Uani 0.5 1 d D U . A -1
H5A H -0.201514 0.809904 0.091676 0.187 Uiso 0.5 1 calc GR . . A -1
H5B H -0.202248 0.831190 -0.010343 0.187 Uiso 0.5 1 calc GR . . A -1
H5C H -0.224438 0.659120 0.031139 0.187 Uiso 0.5 1 calc GR . . A -1

loop_
_atom_site_aniso_label
_atom_site_aniso_U_11
_atom_site_aniso_U_22
_atom_site_aniso_U_33
_atom_site_aniso_U_23
_atom_site_aniso_U_13
_atom_site_aniso_U_12
Sb1 0.0357(3) 0.0463(3) 0.0511(3) 0.000 0.0064(2) 0.000
Br1 0.0697(7) 0.0787(7) 0.1006(8) -0.0291(6) 0.0149(6) 0.0080(5)
Br2 0.0584(6) 0.0937(8) 0.0738(7) 0.000 -0.0151(5) 0.000
Br3 0.0681(5) 0.0752(5) 0.0986(6) -0.0258(4) 0.0126(4) 0.0180(4)
Br4 0.0775(7) 0.0842(7) 0.0734(7) 0.000 -0.0282(5) 0.000
S1 0.099(3) 0.078(3) 0.119(3) 0.001(2) 0.037(3) 0.001(2)
N1 0.123(10) 0.116(13) 0.076(8) -0.009(7) 0.025(7) -0.027(8)
C1 0.092(8) 0.085(14) 0.072(7) -0.008(7) 0.018(6) -0.015(8)
C2 0.078(8) 0.086(14) 0.085(8) 0.004(7) 0.018(6) 0.012(7)
C3 0.150(11) 0.120(13) 0.107(10) -0.027(9) 0.030(9) -0.040(9)
C4 0.078(10) 0.127(13) 0.123(12) 0.012(10) -0.004(9) -0.010(9)
C5 0.111(10) 0.093(18) 0.169(13) 0.003(14) -0.036(10) 0.022(12)

loop_
_atom_type_symbol
_atom_type_description
_atom_type_scat_dispersion_real
_atom_type_scat_dispersion_imag
_atom_type_scat_source
C C 0.0033 0.0016 'International Tables Vol C Tables 4.2.6.8 and 6.1.1.4'
H H 0.0000 0.0000 'International Tables Vol C Tables 4.2.6.8 and 6.1.1.4'
Br Br -0.2901 2.4595 'International Tables Vol C Tables 4.2.6.8 and 6.1.1.4'
N N 0.0061 0.0033 'International Tables Vol C Tables 4.2.6.8 and 6.1.1.4'
S S 0.1246 0.1234 'International Tables Vol C Tables 4.2.6.8 and 6.1.1.4'
Sb Sb -0.5866 1.5461 'International Tables Vol C Tables 4.2.6.8 and 6.1.1.4'

loop_
_geom_angle_atom_site_label_1
_geom_angle_atom_site_label_2
_geom_angle_atom_site_label_3
_geom_angle
_geom_angle_site_symmetry_1
_geom_angle_site_symmetry_3
_geom_angle_publ_flag
Br1 Sb1 Br1 84.798(13) . 4_456 ?
Br2 Sb1 Br1 89.57(2) . 4_456 ?
Br2 Sb1 Br1 89.57(2) . . ?
Br3 Sb1 Br1 175.93(2) 8_575 4_456 ?
Br3 Sb1 Br1 91.265(19) 8_575 . ?
Br3 Sb1 Br1 91.265(19) . 4_456 ?
Br3 Sb1 Br1 175.93(2) . . ?
Br3 Sb1 Br2 89.36(3) . . ?
Br3 Sb1 Br2 89.36(3) 8_575 . ?
Br3 Sb1 Br3 92.65(4) 8_575 . ?
Br3 Sb1 Br4 91.72(3) . . ?
Br3 Sb1 Br4 91.72(3) 8_575 . ?
Br4 Sb1 Br1 89.28(2) . 4_456 ?
Br4 Sb1 Br1 89.28(2) . . ?
Br4 Sb1 Br2 178.44(4) . . ?
Sb1 Br1 Sb1 180.0 . 5_466 ?
C3 S1 C5 108.2(8) . . ?
C4 S1 C3 129.2(9) . . ?
C4 S1 C5 120.7(9) . . ?
N1 C1 C2 110.9(13) . . ?
C3 C2 C1 108.6(12) . . ?
C2 C3 S1 131.7(12) . . ?

loop_
_geom_bond_atom_site_label_1
_geom_bond_atom_site_label_2
_geom_bond_distance
_geom_bond_site_symmetry_2
_geom_bond_publ_flag
Sb1 Br1 3.0292(4) 4_456 ?
Sb1 Br1 3.0292(4) . ?
Sb1 Br2 2.8666(11) . ?
Sb1 Br3 2.6489(7) 8_575 ?
Sb1 Br3 2.6489(7) . ?
Sb1 Br4 2.7277(11) . ?
S1 C3 1.634(11) . ?
S1 C4 1.462(11) . ?
S1 C5 1.753(12) . ?
N1 C1 1.410(14) . ?
C1 C2 1.509(14) . ?
C2 C3 1.453(14) . ?
